data_7018383
loop_
_publ_author_name
'Chesman, Anthony S. R.'
'Turner, David R.'
'Moubaraki, Boujemaa'
'Murray, Keith S.'
'Deacon, Glen B.'
'Batten, Stuart R.'

_publ_section_title
;
 In situ ligand formation in the synthesis of an octanuclear dysprosium
 'double cubane' cluster displaying single molecule magnet features.
;
_journal_issue 13
_journal_name_full 'Dalton transactions (Cambridge, England : 2003)'
_journal_page_first 3751
_journal_page_last 3757
_journal_paper_doi 10.1039/c2dt11905f
_journal_volume 41
_journal_year 2012
_chemical_formula_moiety 'C54 H80 Dy8 N36 O40, 2(H2 O), 6(C H4 O)'
_chemical_formula_sum 'C60 H108 Dy8 N36 O48'
_chemical_formula_weight 3401.82
_chemical_name_common '[Dy8(OH)6(OMe)6(cmnm)10(ccnm)2(H2O)2(MeOH)2].2H2O.6MeOH'
_chemical_name_systematic
;
[Bis(aqua)bis(carbamoylcyanonitrosomethanido)decakis(cyano(imino
(methoxy)methyl)nitrosomethanido)bis(methanol)bis(methoxy)bis
(hydroxy)octadysprosium(III)].Hexamethanol.Dihydrate
;
_space_group_IT_number 56
_symmetry_cell_setting orthorhombic
_symmetry_space_group_name_Hall '-P 2ab 2ac'
_symmetry_space_group_name_H-M 'P c c n'
_atom_sites_solution_hydrogens geom
_atom_sites_solution_primary direct
_atom_sites_solution_secondary difmap
_audit_creation_method SHELXL-97
_cell_angle_alpha 90.00
_cell_angle_beta 90.00
_cell_angle_gamma 90.00
_cell_formula_units_Z 4
_cell_length_a 29.3161(3)
_cell_length_b 30.8263(4)
_cell_length_c 14.8707(2)
_cell_measurement_reflns_used 59645
_cell_measurement_temperature 123(1)
_cell_measurement_theta_max 27.50
_cell_measurement_theta_min 1.67
_cell_volume 13438.8(3)
_computing_cell_refinement 'DENZO-SMN (Otwinowski & Minor, 1997)'
_computing_data_collection 'Collect (Hooft, 1999)'
_computing_data_reduction 'DENZO-SMN (Otwinowski & Minor, 1997)'
_computing_molecular_graphics 'X-Seed (Barbour, 1999)'
_computing_publication_material 'CIFTAB (Sheldrick, 1997)'
_computing_structure_refinement 'SHELXL-97 (Sheldrick, 1997)'
_computing_structure_solution 'SHELXS-97 (Sheldrick, 1990)'
_diffrn_ambient_temperature 123(1)
_diffrn_measured_fraction_theta_full 0.990
_diffrn_measured_fraction_theta_max 0.990
_diffrn_measurement_device_type 'Nonius KappaCCD'
_diffrn_measurement_method 'phi and omega scans'
_diffrn_radiation_monochromator graphite
_diffrn_radiation_source 'fine-focus sealed tube'
_diffrn_radiation_type MoK\a
_diffrn_radiation_wavelength 0.71073
_diffrn_reflns_av_R_equivalents 0.0767
_diffrn_reflns_av_sigmaI/netI 0.0756
_diffrn_reflns_limit_h_max 38
_diffrn_reflns_limit_h_min -27
_diffrn_reflns_limit_k_max 40
_diffrn_reflns_limit_k_min -38
_diffrn_reflns_limit_l_max 19
_diffrn_reflns_limit_l_min -17
_diffrn_reflns_number 59645
_diffrn_reflns_theta_full 27.50
_diffrn_reflns_theta_max 27.50
_diffrn_reflns_theta_min 1.67
_exptl_absorpt_coefficient_mu 4.471
_exptl_absorpt_correction_T_max 0.4683
_exptl_absorpt_correction_T_min 0.2133
_exptl_absorpt_correction_type empirical
_exptl_absorpt_process_details SORTAV
_exptl_crystal_colour yellow
_exptl_crystal_density_diffrn 1.681
_exptl_crystal_density_method 'not measured'
_exptl_crystal_description shard
_exptl_crystal_F_000 6528
_exptl_crystal_size_max 0.50
_exptl_crystal_size_mid 0.40
_exptl_crystal_size_min 0.20
_refine_diff_density_max 1.920
_refine_diff_density_min -1.458
_refine_diff_density_rms 0.209
_refine_ls_extinction_coef none
_refine_ls_extinction_method SHELXL
_refine_ls_goodness_of_fit_ref 1.060
_refine_ls_hydrogen_treatment constr
_refine_ls_matrix_type full
_refine_ls_number_parameters 699
_refine_ls_number_reflns 15298
_refine_ls_number_restraints 23
_refine_ls_restrained_S_all 1.062
_refine_ls_R_factor_all 0.0813
_refine_ls_R_factor_gt 0.0529
_refine_ls_shift/su_max 0.002
_refine_ls_shift/su_mean 0.000
_refine_ls_structure_factor_coef Fsqd
_refine_ls_weighting_details 'calc w=1/[\s^2^(Fo^2^)+(0.2000P)^2^+0.0000P] where P=(Fo^2^+2Fc^2^)/3'
_refine_ls_weighting_scheme calc
_refine_ls_wR_factor_gt 0.1353
_refine_ls_wR_factor_ref 0.1450
_reflns_number_gt 10684
_reflns_number_total 15298
_reflns_threshold_expression >2sigma(I)
_cod_data_source_file c2dt11905f.txt
_cod_data_source_block Dy8.CIF
_cod_depositor_comments
;
The following automatic conversions were performed:

'_exptl_absorpt_correction_type' value 'Empirical' changed to
'empirical' according to
/home/saulius/struct/CIF-dictionaries/cif_core.dic dictionary named
'cif_core.dic' version 2.4.1 from 2010-06-29.

Automatic conversion script
Id: cif_fix_values 1715 2011-07-08 13:25:40Z adriana 
;
_cod_original_sg_symbol_H-M Pccn
_cod_database_code 7018383

loop_
_symmetry_equiv_pos_as_xyz
'x, y, z'
'-x+1/2, -y+1/2, z'
'x+1/2, -y, -z+1/2'
'-x, y+1/2, -z+1/2'
'-x, -y, -z'
'x-1/2, y-1/2, -z'
'-x-1/2, y, z-1/2'
'x, -y-1/2, z-1/2'

loop_
_atom_site_label
_atom_site_type_symbol
_atom_site_fract_x
_atom_site_fract_y
_atom_site_fract_z
_atom_site_U_iso_or_equiv
_atom_site_adp_type
_atom_site_occupancy
_atom_site_symmetry_multiplicity
_atom_site_calc_flag
_atom_site_refinement_flags
Dy1 Dy 0.622604(11) 0.518094(12) 0.225556(19) 0.02232(10) Uani 1 1 d .
Dy2 Dy 0.580050(12) 0.401590(12) 0.20875(2) 0.02504(10) Uani 1 1 d .
Dy3 Dy 0.586466(12) 0.471816(12) -0.001841(19) 0.02360(10) Uani 1 1 d .
Dy4 Dy 0.497669(11) 0.496058(12) 0.17962(2) 0.02324(10) Uani 1 1 d .
O1 O 0.51065(17) 0.55611(18) 0.2786(3) 0.0285(12) Uani 1 1 d .
O2 O 0.61745(17) 0.62070(19) 0.4552(3) 0.0379(14) Uani 1 1 d .
O3 O 0.50202(17) 0.38883(19) 0.2589(3) 0.0310(12) Uani 1 1 d .
O4 O 0.38193(18) 0.4598(2) 0.3861(3) 0.0396(14) Uani 1 1 d .
O5 O 0.66076(16) 0.46703(17) 0.3200(3) 0.0267(12) Uani 1 1 d .
O6 O 0.6370(2) 0.3408(2) 0.4727(3) 0.0422(15) Uani 1 1 d .
O7 O 0.65447(18) 0.51454(19) -0.0018(3) 0.0296(13) Uani 1 1 d .
O8 O 0.77386(17) 0.5625(2) 0.1655(3) 0.0439(17) Uani 1 1 d .
O9 O 0.60881(19) 0.39612(18) -0.0175(3) 0.0339(13) Uani 1 1 d .
O10 O 0.5502(2) 0.2669(2) 0.0793(4) 0.0479(16) Uani 1 1 d .
O11 O 0.62706(18) 0.5922(2) 0.1861(3) 0.0381(14) Uani 1 1 d D
O12 O 0.6315(6) 0.7339(9) 0.1493(13) 0.307(11) Uani 1 1 d DU
O13 O 0.56108(17) 0.47102(16) 0.2708(3) 0.0244(11) Uani 1 1 d .
O14 O 0.56683(15) 0.52298(16) 0.1139(3) 0.0232(11) Uani 1 1 d .
O15 O 0.53378(16) 0.43972(17) 0.1024(3) 0.0256(11) Uani 1 1 d .
O16 O 0.62498(15) 0.45330(17) 0.1387(3) 0.0251(11) Uani 1 1 d .
O17 O 0.63119(18) 0.4572(2) -0.1392(3) 0.0416(15) Uani 1 1 d .
O18 O 0.53165(17) 0.44810(16) -0.1005(3) 0.0259(11) Uani 1 1 d .
O19 O 0.44061(17) 0.47183(17) 0.0882(3) 0.0271(12) Uani 1 1 d .
O20 O 0.65267(18) 0.3620(2) 0.1950(3) 0.0385(14) Uani 1 1 d .
O21 O 0.7141(2) 0.4183(3) 0.1295(4) 0.063(2) Uani 1 1 d .
H21 H 0.7275 0.4104 0.0823 0.076 Uiso 1 1 calc R
O22 O 0.6681(4) 0.2723(5) 0.1809(13) 0.253(10) Uani 1 1 d .
O23 O 0.5094(2) 0.3023(2) 0.3438(4) 0.0510(16) Uani 1 1 d .
O24 O 0.4155(3) 0.5881(3) 0.2800(5) 0.069(2) Uani 1 1 d .
H24 H 0.3955 0.5760 0.2482 0.083 Uiso 1 1 calc R
N1 N 0.5532(2) 0.5605(2) 0.3041(4) 0.0275(14) Uani 1 1 d .
N2 N 0.4988(3) 0.6313(3) 0.4436(6) 0.062(2) Uani 1 1 d .
N3 N 0.6373(2) 0.5594(2) 0.3717(3) 0.0282(15) Uani 1 1 d .
H3 H 0.6618 0.5536 0.4035 0.034 Uiso 1 1 calc R
N4 N 0.4784(2) 0.4247(2) 0.2696(4) 0.0301(15) Uani 1 1 d .
N5 N 0.4068(3) 0.3485(3) 0.3539(6) 0.068(3) Uani 1 1 d .
N6 N 0.4325(2) 0.4984(2) 0.2930(4) 0.0298(15) Uani 1 1 d .
H6 H 0.4204 0.5236 0.3072 0.036 Uiso 1 1 calc R
N7 N 0.6390(2) 0.4303(2) 0.3269(4) 0.0248(14) Uani 1 1 d .
N8 N 0.7168(3) 0.4233(3) 0.4995(5) 0.064(3) Uani 1 1 d .
N9 N 0.5881(2) 0.3598(2) 0.3527(4) 0.0327(16) Uani 1 1 d .
H9 H 0.5671 0.3408 0.3679 0.039 Uiso 1 1 calc R
N10 N 0.6706(2) 0.5249(2) 0.0772(3) 0.0271(15) Uani 1 1 d .
N11 N 0.7600(2) 0.5477(3) -0.0620(4) 0.046(2) Uani 1 1 d .
N12 N 0.7069(2) 0.5390(2) 0.2384(4) 0.0285(15) Uani 1 1 d .
H12 H 0.7196 0.5406 0.2920 0.034 Uiso 1 1 calc R
N13 N 0.5916(2) 0.3722(2) 0.0469(4) 0.0323(16) Uani 1 1 d .
N14 N 0.5950(3) 0.2971(3) -0.1272(5) 0.067(3) Uani 1 1 d .
N15 N 0.5565(2) 0.3252(2) 0.1784(4) 0.0373(17) Uani 1 1 d .
H15 H 0.5437 0.3105 0.2224 0.045 Uiso 1 1 calc R
N16 N 0.6026(3) 0.6095(4) 0.1291(6) 0.096(4) Uani 1 1 d D
N17 N 0.5493(5) 0.6816(6) -0.0067(9) 0.165(7) Uani 1 1 d D
N18 N 0.6614(6) 0.6678(7) 0.2362(11) 0.225(9) Uani 1 1 d DU
H18A H 0.6791 0.6851 0.2679 0.269 Uiso 1 1 calc R
H18B H 0.6616 0.6397 0.2464 0.269 Uiso 1 1 calc R
C1 C 0.5622(3) 0.5875(3) 0.3689(4) 0.0294(17) Uani 1 1 d .
C2 C 0.5278(3) 0.6139(3) 0.4106(5) 0.039(2) Uani 1 1 d .
C3 C 0.6091(3) 0.5884(3) 0.3991(4) 0.0274(17) Uani 1 1 d .
C4 C 0.6638(3) 0.6266(4) 0.4900(5) 0.054(3) Uani 1 1 d .
H4A H 0.6717 0.6022 0.5292 0.081 Uiso 1 1 calc R
H4B H 0.6654 0.6537 0.5243 0.081 Uiso 1 1 calc R
H4C H 0.6854 0.6278 0.4397 0.081 Uiso 1 1 calc R
C5 C 0.4398(3) 0.4221(3) 0.3124(4) 0.0294(18) Uani 1 1 d .
C6 C 0.4214(3) 0.3815(4) 0.3379(6) 0.047(2) Uani 1 1 d .
C7 C 0.4170(2) 0.4644(3) 0.3293(5) 0.0311(19) Uani 1 1 d .
C8 C 0.3587(3) 0.4991(3) 0.4110(6) 0.041(2) Uani 1 1 d .
H8A H 0.3795 0.5178 0.4451 0.062 Uiso 1 1 calc R
H8B H 0.3321 0.4919 0.4483 0.062 Uiso 1 1 calc R
H8C H 0.3486 0.5143 0.3567 0.062 Uiso 1 1 calc R
C9 C 0.6512(3) 0.4040(3) 0.3938(4) 0.0283(17) Uani 1 1 d .
C10 C 0.6880(3) 0.4147(3) 0.4519(6) 0.040(2) Uani 1 1 d .
C11 C 0.6224(3) 0.3658(3) 0.4039(4) 0.0295(18) Uani 1 1 d .
C12 C 0.6112(3) 0.3020(3) 0.4894(6) 0.050(2) Uani 1 1 d .
H12A H 0.5810 0.3097 0.5125 0.074 Uiso 1 1 calc R
H12B H 0.6272 0.2841 0.5338 0.074 Uiso 1 1 calc R
H12C H 0.6079 0.2857 0.4332 0.074 Uiso 1 1 calc R
C13 C 0.7127(2) 0.5391(2) 0.0794(4) 0.0232(16) Uani 1 1 d .
C14 C 0.7392(3) 0.5440(3) 0.0016(4) 0.0312(19) Uani 1 1 d .
C15 C 0.7307(2) 0.5470(3) 0.1694(5) 0.0325(19) Uani 1 1 d .
C16 C 0.7970(3) 0.5707(4) 0.2508(5) 0.056(3) Uani 1 1 d .
H16A H 0.7781 0.5898 0.2882 0.084 Uiso 1 1 calc R
H16B H 0.8265 0.5847 0.2393 0.084 Uiso 1 1 calc R
H16C H 0.8020 0.5432 0.2822 0.084 Uiso 1 1 calc R
C17 C 0.5824(3) 0.3311(3) 0.0284(5) 0.0335(19) Uani 1 1 d .
C18 C 0.5896(3) 0.3130(3) -0.0566(6) 0.047(2) Uani 1 1 d .
C19 C 0.5619(3) 0.3064(3) 0.1036(5) 0.0323(18) Uani 1 1 d .
C20 C 0.5283(4) 0.2419(4) 0.1467(7) 0.082(4) Uani 1 1 d .
H20A H 0.5015 0.2576 0.1690 0.123 Uiso 1 1 calc R
H20B H 0.5496 0.2368 0.1965 0.123 Uiso 1 1 calc R
H20C H 0.5188 0.2140 0.1212 0.123 Uiso 1 1 calc R
C21 C 0.6029(4) 0.6515(5) 0.1164(7) 0.144(8) Uani 1 1 d D
C22 C 0.5737(4) 0.6682(6) 0.0504(9) 0.119(6) Uani 1 1 d D
C23 C 0.6294(8) 0.6873(11) 0.1612(16) 0.229(12) Uani 1 1 d DU
C25 C 0.5506(3) 0.4705(3) 0.3692(5) 0.047(2) Uani 1 1 d .
H25A H 0.5480 0.4404 0.3899 0.071 Uiso 1 1 calc R
H25B H 0.5217 0.4857 0.3800 0.071 Uiso 1 1 calc R
H25C H 0.5751 0.4851 0.4022 0.071 Uiso 1 1 calc R
C26 C 0.6757(4) 0.4414(5) -0.1375(9) 0.097(5) Uani 1 1 d .
H26A H 0.6777 0.4171 -0.0952 0.146 Uiso 1 1 calc R
H26B H 0.6965 0.4645 -0.1183 0.146 Uiso 1 1 calc R
H26C H 0.6843 0.4315 -0.1978 0.146 Uiso 1 1 calc R
C27 C 0.5143(3) 0.4048(3) -0.1025(6) 0.054(3) Uani 1 1 d .
H27A H 0.4923 0.4020 -0.1517 0.082 Uiso 1 1 calc R
H27B H 0.4991 0.3984 -0.0452 0.082 Uiso 1 1 calc R
H27C H 0.5395 0.3844 -0.1118 0.082 Uiso 1 1 calc R
C28 C 0.4184(3) 0.4305(3) 0.0912(5) 0.040(2) Uani 1 1 d .
H28A H 0.4412 0.4077 0.1009 0.059 Uiso 1 1 calc R
H28B H 0.4026 0.4254 0.0341 0.059 Uiso 1 1 calc R
H28C H 0.3963 0.4302 0.1405 0.059 Uiso 1 1 calc R
C29 C 0.7458(4) 0.4256(4) 0.1960(6) 0.066(3) Uani 1 1 d .
H29A H 0.7721 0.4065 0.1869 0.099 Uiso 1 1 calc R
H29B H 0.7321 0.4197 0.2548 0.099 Uiso 1 1 calc R
H29C H 0.7558 0.4560 0.1937 0.099 Uiso 1 1 calc R
C31 C 0.4842(4) 0.2715(4) 0.3944(7) 0.081(4) Uani 1 1 d .
H31A H 0.4538 0.2682 0.3682 0.122 Uiso 1 1 calc R
H31B H 0.4815 0.2816 0.4566 0.122 Uiso 1 1 calc R
H31C H 0.5001 0.2436 0.3933 0.122 Uiso 1 1 calc R
C32 C 0.3995(5) 0.6263(4) 0.3096(7) 0.083(4) Uani 1 1 d .
H32A H 0.4093 0.6495 0.2689 0.124 Uiso 1 1 calc R
H32B H 0.4114 0.6319 0.3701 0.124 Uiso 1 1 calc R
H32C H 0.3661 0.6254 0.3116 0.124 Uiso 1 1 calc R

loop_
_atom_site_aniso_label
_atom_site_aniso_U_11
_atom_site_aniso_U_22
_atom_site_aniso_U_33
_atom_site_aniso_U_23
_atom_site_aniso_U_13
_atom_site_aniso_U_12
Dy1 0.01821(19) 0.0314(2) 0.01730(16) 0.00116(14) -0.00070(12) 0.00051(15)
Dy2 0.0230(2) 0.0295(2) 0.02263(17) 0.00175(14) -0.00193(13) 0.00153(15)
Dy3 0.0195(2) 0.0332(2) 0.01808(17) 0.00086(14) -0.00211(12) 0.00104(15)
Dy4 0.01791(19) 0.0328(2) 0.01900(17) 0.00228(14) -0.00156(12) 0.00079(15)
O1 0.023(3) 0.037(3) 0.025(2) 0.000(2) 0.001(2) 0.004(2)
O2 0.028(3) 0.043(4) 0.043(3) -0.015(3) -0.002(2) 0.000(3)
O3 0.027(3) 0.033(3) 0.033(3) 0.005(2) -0.001(2) -0.002(3)
O4 0.027(3) 0.052(4) 0.040(3) 0.010(3) 0.018(2) -0.001(3)
O5 0.021(3) 0.031(3) 0.028(2) 0.006(2) -0.003(2) -0.005(2)
O6 0.052(4) 0.039(4) 0.036(3) 0.014(3) -0.014(3) -0.006(3)
O7 0.027(3) 0.047(4) 0.015(2) -0.005(2) -0.0038(19) -0.005(3)
O8 0.023(3) 0.085(5) 0.024(2) -0.005(3) -0.001(2) -0.021(3)
O9 0.038(3) 0.034(3) 0.029(3) 0.000(2) -0.002(2) 0.005(3)
O10 0.064(4) 0.036(4) 0.044(3) 0.000(3) 0.008(3) -0.007(3)
O11 0.036(3) 0.047(4) 0.031(3) 0.016(3) 0.000(2) 0.007(3)
O12 0.314(14) 0.289(14) 0.318(14) 0.035(9) -0.014(9) 0.055(9)
O13 0.026(3) 0.031(3) 0.016(2) 0.003(2) -0.0041(19) 0.004(2)
O14 0.010(2) 0.038(3) 0.022(2) -0.003(2) 0.0016(19) -0.005(2)
O15 0.019(3) 0.037(3) 0.020(2) -0.001(2) -0.0004(19) 0.003(2)
O16 0.022(3) 0.032(3) 0.021(2) 0.006(2) 0.0003(19) -0.001(2)
O17 0.033(3) 0.067(5) 0.025(3) 0.000(3) 0.011(2) 0.013(3)
O18 0.031(3) 0.024(3) 0.023(2) 0.001(2) -0.009(2) 0.002(2)
O19 0.023(3) 0.032(3) 0.026(2) 0.008(2) -0.002(2) 0.004(2)
O20 0.032(3) 0.049(4) 0.034(3) -0.005(3) -0.002(2) 0.010(3)
O21 0.044(4) 0.092(6) 0.053(4) 0.003(4) 0.012(3) 0.012(4)
O22 0.119(11) 0.183(18) 0.46(3) -0.136(17) 0.098(13) -0.036(10)
O23 0.059(4) 0.047(4) 0.046(3) 0.011(3) 0.002(3) -0.014(3)
O24 0.096(7) 0.050(5) 0.061(5) -0.004(4) 0.003(4) 0.008(4)
N1 0.022(3) 0.037(4) 0.024(3) 0.001(3) 0.001(3) 0.000(3)
N2 0.051(6) 0.063(6) 0.071(6) -0.023(5) -0.003(4) 0.008(5)
N3 0.023(3) 0.044(4) 0.018(3) 0.001(3) -0.002(2) -0.003(3)
N4 0.022(4) 0.043(5) 0.025(3) -0.002(3) -0.001(3) -0.002(3)
N5 0.067(6) 0.064(7) 0.071(6) -0.003(5) 0.036(5) -0.006(5)
N6 0.026(4) 0.039(4) 0.024(3) -0.004(3) 0.001(3) 0.003(3)
N7 0.021(3) 0.031(4) 0.023(3) 0.002(3) 0.003(2) 0.004(3)
N8 0.059(6) 0.065(6) 0.069(5) 0.034(5) -0.035(4) -0.016(5)
N9 0.035(4) 0.032(4) 0.031(3) 0.005(3) 0.002(3) -0.010(3)
N10 0.017(3) 0.046(4) 0.018(3) -0.001(3) 0.000(2) 0.001(3)
N11 0.024(4) 0.083(6) 0.030(3) 0.008(4) -0.003(3) -0.009(4)
N12 0.028(4) 0.043(4) 0.015(3) 0.004(3) -0.001(2) -0.001(3)
N13 0.031(4) 0.042(4) 0.025(3) 0.001(3) 0.000(3) 0.007(3)
N14 0.101(8) 0.048(6) 0.051(5) -0.021(4) 0.014(5) -0.014(5)
N15 0.040(4) 0.040(4) 0.032(3) -0.001(3) 0.002(3) -0.011(3)
N16 0.137(11) 0.071(8) 0.081(7) 0.001(6) 0.013(7) -0.016(8)
N17 0.134(14) 0.142(17) 0.220(18) -0.028(13) -0.037(11) 0.036(12)
N18 0.229(12) 0.209(12) 0.236(11) -0.005(9) -0.020(9) -0.021(9)
C1 0.028(4) 0.035(5) 0.025(3) -0.001(3) -0.004(3) 0.001(4)
C2 0.032(5) 0.047(6) 0.040(4) -0.008(4) -0.004(4) 0.006(4)
C3 0.026(4) 0.039(5) 0.017(3) -0.006(3) 0.007(3) -0.006(4)
C4 0.038(6) 0.072(8) 0.053(5) -0.034(5) -0.003(4) -0.017(5)
C5 0.022(4) 0.041(5) 0.026(3) 0.009(3) 0.005(3) -0.003(4)
C6 0.038(6) 0.063(7) 0.038(5) 0.008(5) 0.016(4) -0.004(5)
C7 0.019(4) 0.047(5) 0.027(4) 0.008(4) 0.000(3) -0.005(4)
C8 0.036(5) 0.039(5) 0.048(5) 0.011(4) 0.017(4) 0.004(4)
C9 0.028(4) 0.033(5) 0.024(3) 0.010(3) -0.005(3) 0.006(4)
C10 0.034(5) 0.040(5) 0.046(5) 0.026(4) -0.008(4) 0.000(4)
C11 0.029(5) 0.038(5) 0.022(3) 0.000(3) 0.000(3) -0.001(4)
C12 0.068(7) 0.035(5) 0.046(5) 0.022(4) -0.005(4) -0.007(5)
C13 0.017(4) 0.032(4) 0.020(3) -0.002(3) 0.006(3) -0.005(3)
C14 0.016(4) 0.053(6) 0.024(4) -0.001(4) 0.007(3) -0.007(4)
C15 0.017(4) 0.051(6) 0.030(4) -0.002(4) -0.001(3) 0.002(4)
C16 0.026(5) 0.113(10) 0.029(4) -0.016(5) -0.003(4) -0.016(5)
C17 0.041(5) 0.023(4) 0.037(4) 0.000(3) -0.001(4) 0.005(4)
C18 0.057(6) 0.034(5) 0.051(5) 0.003(4) -0.008(4) 0.004(5)
C19 0.024(4) 0.036(5) 0.037(4) -0.005(4) -0.005(3) 0.003(4)
C20 0.129(11) 0.048(7) 0.070(7) -0.017(6) 0.035(7) -0.029(7)
C21 0.193(18) 0.060(10) 0.178(16) 0.019(11) -0.121(15) -0.029(11)
C22 0.094(12) 0.107(14) 0.155(14) 0.037(12) -0.038(10) 0.024(10)
C23 0.215(14) 0.231(15) 0.240(14) -0.023(10) -0.013(9) -0.011(10)
C25 0.042(6) 0.062(7) 0.037(4) 0.003(4) 0.003(4) -0.007(5)
C26 0.067(9) 0.112(13) 0.113(10) -0.011(9) 0.044(8) -0.001(8)
C27 0.058(7) 0.051(7) 0.055(5) 0.008(5) -0.019(5) -0.002(5)
C28 0.034(5) 0.046(6) 0.039(4) 0.010(4) -0.008(4) -0.008(4)
C29 0.057(7) 0.075(9) 0.065(7) -0.013(6) 0.007(5) -0.002(6)
C31 0.075(9) 0.092(11) 0.077(7) 0.032(7) 0.001(6) 0.008(7)
C32 0.117(11) 0.060(8) 0.070(7) -0.018(6) -0.003(7) 0.016(8)

loop_
_atom_type_symbol
_atom_type_description
_atom_type_scat_dispersion_real
_atom_type_scat_dispersion_imag
_atom_type_scat_source
C C 0.0033 0.0016 'International Tables Vol C Tables 4.2.6.8 and 6.1.1.4'
N N 0.0061 0.0033 'International Tables Vol C Tables 4.2.6.8 and 6.1.1.4'
O O 0.0106 0.0060 'International Tables Vol C Tables 4.2.6.8 and 6.1.1.4'
Dy Dy -0.1892 4.4098 'International Tables Vol C Tables 4.2.6.8 and 6.1.1.4'
H H 0.0000 0.0000 'International Tables Vol C Tables 4.2.6.8 and 6.1.1.4'

loop_
_geom_angle_atom_site_label_1
_geom_angle_atom_site_label_2
_geom_angle_atom_site_label_3
_geom_angle
_geom_angle_site_symmetry_1
_geom_angle_site_symmetry_3
O14 Dy1 O11 78.45(18) . .
O14 Dy1 O16 71.87(17) . .
O11 Dy1 O16 132.48(16) . .
O14 Dy1 O5 142.06(17) . .
O11 Dy1 O5 139.27(18) . .
O16 Dy1 O5 75.64(16) . .
O14 Dy1 O13 73.34(15) . .
O11 Dy1 O13 133.85(17) . .
O16 Dy1 O13 70.62(15) . .
O5 Dy1 O13 77.85(16) . .
O14 Dy1 N3 133.65(19) . .
O11 Dy1 N3 73.75(19) . .
O16 Dy1 N3 151.03(18) . .
O5 Dy1 N3 75.49(19) . .
O13 Dy1 N3 100.84(17) . .
O14 Dy1 N12 135.46(16) . .
O11 Dy1 N12 73.9(2) . .
O16 Dy1 N12 102.90(18) . .
O5 Dy1 N12 70.71(18) . .
O13 Dy1 N12 148.48(17) . .
N3 Dy1 N12 69.45(19) . .
O14 Dy1 N10 76.89(16) . .
O11 Dy1 N10 71.60(19) . .
O16 Dy1 N10 66.13(18) . .
O5 Dy1 N10 107.18(17) . .
O13 Dy1 N10 133.16(17) . .
N3 Dy1 N10 125.79(19) . .
N12 Dy1 N10 61.65(17) . .
O14 Dy1 N1 75.34(16) . .
O11 Dy1 N1 71.28(18) . .
O16 Dy1 N1 131.81(18) . .
O5 Dy1 N1 114.86(17) . .
O13 Dy1 N1 66.71(18) . .
N3 Dy1 N1 61.00(19) . .
N12 Dy1 N1 125.2(2) . .
N10 Dy1 N1 137.11(18) . .
O14 Dy1 Dy4 37.44(11) . .
O11 Dy1 Dy4 100.50(13) . .
O16 Dy1 Dy4 77.28(11) . .
O5 Dy1 Dy4 116.16(12) . .
O13 Dy1 Dy4 38.63(11) . .
N3 Dy1 Dy4 113.91(13) . .
N12 Dy1 Dy4 172.67(13) . .
N10 Dy1 Dy4 112.43(12) . .
N1 Dy1 Dy4 55.45(13) . .
O14 Dy1 Dy2 77.58(12) . .
O11 Dy1 Dy2 155.98(14) . .
O16 Dy1 Dy2 35.19(11) . .
O5 Dy1 Dy2 64.56(12) . .
O13 Dy1 Dy2 37.44(11) . .
N3 Dy1 Dy2 125.48(14) . .
N12 Dy1 Dy2 123.90(15) . .
N10 Dy1 Dy2 101.29(14) . .
N1 Dy1 Dy2 103.84(14) . .
Dy4 Dy1 Dy2 60.162(9) . .
O14 Dy1 Dy3 36.92(12) . .
O11 Dy1 Dy3 99.01(13) . .
O16 Dy1 Dy3 38.20(11) . .
O5 Dy1 Dy3 113.84(12) . .
O13 Dy1 Dy3 79.33(10) . .
N3 Dy1 Dy3 170.29(15) . .
N12 Dy1 Dy3 115.32(12) . .
N10 Dy1 Dy3 55.59(13) . .
N1 Dy1 Dy3 110.88(12) . .
Dy4 Dy1 Dy3 60.340(8) . .
Dy2 Dy1 Dy3 59.942(9) . .
O16 Dy2 O15 71.76(16) . .
O16 Dy2 O13 71.97(17) . .
O15 Dy2 O13 71.58(15) . .
O16 Dy2 O3 141.49(18) . .
O15 Dy2 O3 75.48(16) . .
O13 Dy2 O3 78.96(18) . .
O16 Dy2 O20 79.17(18) . .
O15 Dy2 O20 132.77(16) . .
O13 Dy2 O20 132.48(18) . .
O3 Dy2 O20 139.2(2) . .
O16 Dy2 N15 136.53(19) . .
O15 Dy2 N15 100.79(19) . .
O13 Dy2 N15 148.04(19) . .
O3 Dy2 N15 69.1(2) . .
O20 Dy2 N15 75.9(2) . .
O16 Dy2 N9 133.11(18) . .
O15 Dy2 N9 150.42(19) . .
O13 Dy2 N9 98.74(18) . .
O3 Dy2 N9 75.22(19) . .
O20 Dy2 N9 74.61(19) . .
N15 Dy2 N9 72.3(2) . .
O16 Dy2 N13 75.46(19) . .
O15 Dy2 N13 68.47(18) . .
O13 Dy2 N13 134.44(18) . .
O3 Dy2 N13 110.50(19) . .
O20 Dy2 N13 68.69(17) . .
N15 Dy2 N13 62.5(2) . .
N9 Dy2 N13 126.8(2) . .
O16 Dy2 N7 72.16(17) . .
O15 Dy2 N7 130.67(18) . .
O13 Dy2 N7 65.98(17) . .
O3 Dy2 N7 117.95(17) . .
O20 Dy2 N7 69.66(18) . .
N15 Dy2 N7 128.5(2) . .
N9 Dy2 N7 62.5(2) . .
N13 Dy2 N7 130.85(18) . .
O16 Dy2 Dy4 77.47(12) . .
O15 Dy2 Dy4 35.84(11) . .
O13 Dy2 Dy4 38.15(11) . .
O3 Dy2 Dy4 64.09(13) . .
O20 Dy2 Dy4 156.62(14) . .
N15 Dy2 Dy4 121.71(16) . .
N9 Dy2 Dy4 123.33(15) . .
N13 Dy2 Dy4 104.18(14) . .
N7 Dy2 Dy4 103.68(14) . .
O16 Dy2 Dy1 36.32(12) . .
O15 Dy2 Dy1 76.46(12) . .
O13 Dy2 Dy1 37.70(12) . .
O3 Dy2 Dy1 116.06(14) . .
O20 Dy2 Dy1 100.92(14) . .
N15 Dy2 Dy1 172.78(14) . .
N9 Dy2 Dy1 113.39(15) . .
N13 Dy2 Dy1 110.35(15) . .
N7 Dy2 Dy1 54.64(14) . .
Dy4 Dy2 Dy1 59.621(9) . .
O16 Dy2 Dy3 37.93(11) . .
O15 Dy2 Dy3 37.42(11) . .
O13 Dy2 Dy3 79.67(10) . .
O3 Dy2 Dy3 112.91(12) . .
O20 Dy2 Dy3 99.83(12) . .
N15 Dy2 Dy3 113.64(14) . .
N9 Dy2 Dy3 170.99(15) . .
N13 Dy2 Dy3 55.25(15) . .
N7 Dy2 Dy3 109.06(13) . .
Dy4 Dy2 Dy3 60.233(9) . .
Dy1 Dy2 Dy3 60.158(9) . .
O18 Dy3 O19 69.06(18) . 5_665
O18 Dy3 O7 139.46(15) . .
O19 Dy3 O7 82.64(18) 5_665 .
O18 Dy3 O15 80.27(16) . .
O19 Dy3 O15 116.70(16) 5_665 .
O7 Dy3 O15 139.77(14) . .
O18 Dy3 O14 119.92(16) . .
O19 Dy3 O14 79.73(17) 5_665 .
O7 Dy3 O14 80.68(16) . .
O15 Dy3 O14 69.76(16) . .
O18 Dy3 O9 79.74(17) . .
O19 Dy3 O9 139.72(16) 5_665 .
O7 Dy3 O9 107.69(19) . .
O15 Dy3 O9 80.80(17) . .
O14 Dy3 O9 139.60(16) . .
O18 Dy3 O16 142.73(17) . .
O19 Dy3 O16 144.39(18) 5_665 .
O7 Dy3 O16 75.11(15) . .
O15 Dy3 O16 69.43(15) . .
O14 Dy3 O16 69.60(16) . .
O9 Dy3 O16 74.55(17) . .
O18 Dy3 O17 77.58(18) . .
O19 Dy3 O17 81.94(18) 5_665 .
O7 Dy3 O17 69.99(18) . .
O15 Dy3 O17 143.2(2) . .
O14 Dy3 O17 147.08(19) . .
O9 Dy3 O17 66.58(19) . .
O16 Dy3 O17 114.81(18) . .
O18 Dy3 Dy4 34.19(12) . 5_665
O19 Dy3 Dy4 34.94(13) 5_665 5_665
O7 Dy3 Dy4 113.80(12) . 5_665
O15 Dy3 Dy4 98.10(11) . 5_665
O14 Dy3 Dy4 100.03(11) . 5_665
O9 Dy3 Dy4 111.26(12) . 5_665
O16 Dy3 Dy4 165.71(11) . 5_665
O17 Dy3 Dy4 79.30(13) . 5_665
O18 Dy3 Dy2 108.03(12) . .
O19 Dy3 Dy2 150.46(12) 5_665 .
O7 Dy3 Dy2 110.73(11) . .
O15 Dy3 Dy2 37.24(11) . .
O14 Dy3 Dy2 76.85(11) . .
O9 Dy3 Dy2 63.11(11) . .
O16 Dy3 Dy2 35.63(11) . .
O17 Dy3 Dy2 127.01(14) . .
Dy4 Dy3 Dy2 134.184(12) 5_665 .
O18 Dy3 Dy1 151.50(12) . .
O19 Dy3 Dy1 107.91(12) 5_665 .
O7 Dy3 Dy1 64.06(10) . .
O15 Dy3 Dy1 76.16(11) . .
O14 Dy3 Dy1 35.68(11) . .
O9 Dy3 Dy1 111.60(11) . .
O16 Dy3 Dy1 37.04(12) . .
O17 Dy3 Dy1 130.80(14) . .
Dy4 Dy3 Dy1 135.081(13) 5_665 .
Dy2 Dy3 Dy1 59.900(9) . .
O18 Dy3 Dy4 92.09(12) . .
O19 Dy3 Dy4 90.65(12) 5_665 .
O7 Dy3 Dy4 117.40(11) . .
O15 Dy3 Dy4 35.61(12) . .
O14 Dy3 Dy4 37.20(11) . .
O9 Dy3 Dy4 115.98(12) . .
O16 Dy3 Dy4 75.91(11) . .
O17 Dy3 Dy4 168.91(13) . .
Dy4 Dy3 Dy4 89.894(10) 5_665 .
Dy2 Dy3 Dy4 59.836(9) . .
Dy1 Dy3 Dy4 59.405(8) . .
O18 Dy4 O19 70.09(18) 5_665 .
O18 Dy4 O15 118.93(16) 5_665 .
O19 Dy4 O15 78.22(17) . .
O18 Dy4 O1 77.97(17) 5_665 .
O19 Dy4 O1 137.37(18) . .
O15 Dy4 O1 143.58(17) . .
O18 Dy4 O14 81.11(17) 5_665 .
O19 Dy4 O14 119.35(16) . .
O15 Dy4 O14 70.98(17) . .
O1 Dy4 O14 81.29(16) . .
O18 Dy4 O13 145.70(17) 5_665 .
O19 Dy4 O13 142.24(18) . .
O15 Dy4 O13 72.01(15) . .
O1 Dy4 O13 77.33(16) . .
O14 Dy4 O13 71.95(16) . .
O18 Dy4 N6 92.17(19) 5_665 .
O19 Dy4 N6 81.60(18) . .
O15 Dy4 N6 133.3(2) . .
O1 Dy4 N6 71.99(19) . .
O14 Dy4 N6 153.27(19) . .
O13 Dy4 N6 102.33(17) . .
O18 Dy4 N4 145.07(19) 5_665 .
O19 Dy4 N4 82.63(18) . .
O15 Dy4 N4 74.10(18) . .
O1 Dy4 N4 111.54(17) . .
O14 Dy4 N4 132.60(19) . .
O13 Dy4 N4 67.40(18) . .
N6 Dy4 N4 61.8(2) . .
O18 Dy4 Dy3 34.88(12) 5_665 5_665
O19 Dy4 Dy3 35.29(12) . 5_665
O15 Dy4 Dy3 98.51(11) . 5_665
O1 Dy4 Dy3 109.50(12) . 5_665
O14 Dy4 Dy3 100.23(11) . 5_665
O13 Dy4 Dy3 169.11(10) . 5_665
N6 Dy4 Dy3 88.03(13) . 5_665
N4 Dy4 Dy3 115.91(13) . 5_665
O18 Dy4 Dy1 109.01(13) 5_665 .
O19 Dy4 Dy1 151.08(12) . .
O15 Dy4 Dy1 77.51(12) . .
O1 Dy4 Dy1 66.23(12) . .
O14 Dy4 Dy1 36.29(10) . .
O13 Dy4 Dy1 38.33(12) . .
N6 Dy4 Dy1 126.92(13) . .
N4 Dy4 Dy1 105.42(13) . .
Dy3 Dy4 Dy1 135.734(12) 5_665 .
O18 Dy4 Dy2 152.21(12) 5_665 .
O19 Dy4 Dy2 106.41(13) . .
O15 Dy4 Dy2 36.85(10) . .
O1 Dy4 Dy2 114.85(12) . .
O14 Dy4 Dy2 76.99(12) . .
O13 Dy4 Dy2 37.58(11) . .
N6 Dy4 Dy2 114.95(15) . .
N4 Dy4 Dy2 55.96(14) . .
Dy3 Dy4 Dy2 134.388(12) 5_665 .
Dy1 Dy4 Dy2 60.217(9) . .
O18 Dy4 Dy3 92.31(12) 5_665 .
O19 Dy4 Dy3 90.83(12) . .
O15 Dy4 Dy3 36.78(12) . .
O1 Dy4 Dy3 118.47(12) . .
O14 Dy4 Dy3 37.31(11) . .
O13 Dy4 Dy3 79.09(10) . .
N6 Dy4 Dy3 169.32(15) . .
N4 Dy4 Dy3 109.95(14) . .
Dy3 Dy4 Dy3 90.106(10) 5_665 .
Dy1 Dy4 Dy3 60.255(8) . .
Dy2 Dy4 Dy3 59.932(9) . .
N1 O1 Dy4 114.1(4) . .
C3 O2 C4 119.1(6) . .
N4 O3 Dy2 113.3(4) . .
C7 O4 C8 115.9(7) . .
N7 O5 Dy1 113.0(4) . .
C11 O6 C12 116.0(6) . .
N10 O7 Dy3 116.0(4) . .
C15 O8 C16 117.2(6) . .
N13 O9 Dy3 111.5(4) . .
C19 O10 C20 115.3(7) . .
N16 O11 Dy1 123.9(7) . .
C25 O13 Dy2 114.5(5) . .
C25 O13 Dy1 115.7(4) . .
Dy2 O13 Dy1 104.85(18) . .
C25 O13 Dy4 113.1(4) . .
Dy2 O13 Dy4 104.27(17) . .
Dy1 O13 Dy4 103.04(17) . .
Dy1 O14 Dy4 106.27(17) . .
Dy1 O14 Dy3 107.40(19) . .
Dy4 O14 Dy3 105.48(18) . .
Dy4 O15 Dy2 107.31(16) . .
Dy4 O15 Dy3 107.6(2) . .
Dy2 O15 Dy3 105.33(18) . .
Dy2 O16 Dy1 108.48(17) . .
Dy2 O16 Dy3 106.43(18) . .
Dy1 O16 Dy3 104.75(19) . .
C26 O17 Dy3 123.1(6) . .
C27 O18 Dy4 124.5(5) . 5_665
C27 O18 Dy3 124.1(4) . .
Dy4 O18 Dy3 110.9(2) 5_665 .
C28 O19 Dy4 127.3(4) . .
C28 O19 Dy3 122.2(4) . 5_665
Dy4 O19 Dy3 109.8(2) . 5_665
C1 N1 O1 118.2(6) . .
C1 N1 Dy1 118.7(5) . .
O1 N1 Dy1 123.1(4) . .
C3 N3 Dy1 120.6(5) . .
C5 N4 O3 117.8(7) . .
C5 N4 Dy4 119.2(5) . .
O3 N4 Dy4 121.8(4) . .
C7 N6 Dy4 121.9(6) . .
O5 N7 C9 117.2(6) . .
O5 N7 Dy2 124.3(4) . .
C9 N7 Dy2 118.2(5) . .
C11 N9 Dy2 120.6(5) . .
O7 N10 C13 116.5(5) . .
O7 N10 Dy1 122.8(4) . .
C13 N10 Dy1 120.7(4) . .
C15 N12 Dy1 121.3(5) . .
O9 N13 C17 117.7(6) . .
O9 N13 Dy2 122.1(5) . .
C17 N13 Dy2 120.1(5) . .
C19 N15 Dy2 123.8(6) . .
O11 N16 C21 121.6(12) . .
N1 C1 C2 122.8(7) . .
N1 C1 C3 115.7(7) . .
C2 C1 C3 121.5(7) . .
N2 C2 C1 174.0(11) . .
N3 C3 O2 127.4(7) . .
N3 C3 C1 120.0(7) . .
O2 C3 C1 112.6(7) . .
N4 C5 C6 121.2(8) . .
N4 C5 C7 114.8(7) . .
C6 C5 C7 124.0(7) . .
N5 C6 C5 176.7(10) . .
N6 C7 O4 129.4(8) . .
N6 C7 C5 119.6(7) . .
O4 C7 C5 111.0(7) . .
N7 C9 C10 121.1(7) . .
N7 C9 C11 114.4(7) . .
C10 C9 C11 124.4(6) . .
N8 C10 C9 178.8(11) . .
N9 C11 O6 128.3(7) . .
N9 C11 C9 120.9(7) . .
O6 C11 C9 110.8(6) . .
N10 C13 C14 122.5(6) . .
N10 C13 C15 114.8(6) . .
C14 C13 C15 122.7(6) . .
N11 C14 C13 178.9(9) . .
N12 C15 O8 128.3(7) . .
N12 C15 C13 120.9(7) . .
O8 C15 C13 110.9(6) . .
N13 C17 C18 122.7(8) . .
N13 C17 C19 114.6(7) . .
C18 C17 C19 122.6(8) . .
N14 C18 C17 178.6(11) . .
N15 C19 O10 129.3(8) . .
N15 C19 C17 118.7(8) . .
O10 C19 C17 111.9(6) . .
N16 C21 C22 117.4(15) . .
N16 C21 C23 131.6(19) . .
C22 C21 C23 111(2) . .
N17 C22 C21 178.7(15) . .
O12 C23 C21 134(3) . .
O12 C23 N18 116(2) . .
C21 C23 N18 110(3) . .

loop_
_geom_bond_atom_site_label_1
_geom_bond_atom_site_label_2
_geom_bond_distance
_geom_bond_site_symmetry_2
Dy1 O14 2.335(4) .
Dy1 O11 2.363(6) .
Dy1 O16 2.380(5) .
Dy1 O5 2.387(5) .
Dy1 O13 2.411(5) .
Dy1 N3 2.555(6) .
Dy1 N12 2.561(6) .
Dy1 N10 2.626(5) .
Dy1 N1 2.685(6) .
Dy1 Dy4 3.7872(5) .
Dy1 Dy2 3.8101(5) .
Dy1 Dy3 3.8200(4) .
Dy2 O16 2.315(5) .
Dy2 O15 2.392(4) .
Dy2 O13 2.396(5) .
Dy2 O3 2.438(5) .
Dy2 O20 2.462(5) .
Dy2 N15 2.495(7) .
Dy2 N9 2.509(6) .
Dy2 N13 2.594(6) .
Dy2 N7 2.619(6) .
Dy2 Dy4 3.8080(5) .
Dy2 Dy3 3.8117(5) .
Dy3 O18 2.295(5) .
Dy3 O19 2.301(5) 5_665
Dy3 O7 2.389(5) .
Dy3 O15 2.402(5) .
Dy3 O14 2.405(5) .
Dy3 O9 2.435(6) .
Dy3 O16 2.443(4) .
Dy3 O17 2.469(5) .
Dy3 Dy4 3.7488(4) 5_665
Dy3 Dy4 3.8232(5) .
Dy4 O18 2.256(5) 5_665
Dy4 O19 2.282(5) .
Dy4 O15 2.335(5) .
Dy4 O1 2.396(5) .
Dy4 O14 2.399(4) .
Dy4 O13 2.427(5) .
Dy4 N6 2.549(6) .
Dy4 N4 2.636(7) .
Dy4 Dy3 3.7488(4) 5_665
O1 N1 1.310(7) .
O2 C3 1.323(9) .
O2 C4 1.465(9) .
O3 N4 1.314(8) .
O4 C7 1.338(8) .
O4 C8 1.439(10) .
O5 N7 1.303(8) .
O6 C11 1.351(9) .
O6 C12 1.437(10) .
O7 N10 1.306(7) .
O8 C15 1.354(9) .
O8 C16 1.462(9) .
O9 N13 1.311(8) .
O10 C19 1.315(9) .
O10 C20 1.418(11) .
O11 N16 1.231(12) .
O12 C23 1.45(3) .
O13 C25 1.496(8) .
O17 C26 1.394(13) .
O18 C27 1.428(10) .
O18 Dy4 2.256(5) 5_665
O19 C28 1.430(9) .
O19 Dy3 2.301(5) 5_665
O21 C29 1.377(11) .
O23 C31 1.417(12) .
O24 C32 1.341(12) .
N1 C1 1.300(9) .
N2 C2 1.120(10) .
N3 C3 1.282(10) .
N4 C5 1.300(9) .
N5 C6 1.128(13) .
N6 C7 1.263(10) .
N7 C9 1.332(9) .
N8 C10 1.135(10) .
N9 C11 1.274(9) .
N10 C13 1.309(8) .
N11 C14 1.131(9) .
N12 C15 1.264(9) .
N13 C17 1.324(10) .
N14 C18 1.170(11) .
N15 C19 1.264(9) .
N16 C21 1.309(17) .
N17 C22 1.185(17) .
N18 C23 1.58(3) .
C1 C2 1.436(11) .
C1 C3 1.449(10) .
C5 C6 1.415(13) .
C5 C7 1.488(12) .
C9 C10 1.420(11) .
C9 C11 1.456(11) .
C13 C14 1.402(9) .
C13 C15 1.459(9) .
C17 C18 1.397(12) .
C17 C19 1.481(11) .
C21 C22 1.400(19) .
C21 C23 1.50(3) .

loop_
_geom_hbond_atom_site_label_D
_geom_hbond_atom_site_label_H
_geom_hbond_atom_site_label_A
_geom_hbond_distance_DH
_geom_hbond_distance_HA
_geom_hbond_distance_DA
_geom_hbond_angle_DHA
_geom_hbond_site_symmetry_A
N6 H6 O24 0.88 2.04 2.818(10) 147.6 .
N3 H3 N11 0.88 2.36 3.190(9) 158.3 7_756
N12 H12 N11 0.88 2.26 3.134(8) 170.2 7_756
N9 H9 O23 0.88 2.10 2.914(9) 153.8 .
N15 H15 O23 0.88 2.08 2.907(8) 155.9 .
O24 H24 O17 0.84 2.07 2.864(9) 157.5 5_665
O21 H21 N8 0.84 2.08 2.803(10) 143.6 7_755
N18 H18B O11 0.88 1.99 2.65(2) 130.1 .

loop_
_platon_squeeze_void_nr
_platon_squeeze_void_average_x
_platon_squeeze_void_average_y
_platon_squeeze_void_average_z
_platon_squeeze_void_volume
_platon_squeeze_void_count_electrons
_platon_squeeze_void_content
1 0.250 0.250 0.615 1036 397 ' '
2 -0.250 0.750 0.894 1036 400 ' '
3 0.250 0.750 0.721 576 212 ' '
4 0.750 0.250 0.277 576 209 ' '
